data_4104626
loop_
_publ_author_name
'Juan J. Novoa'
'Peter W. Stephens'
'Mahika Weerasekare'
'William W. Shum'
'Joel S. Miller'

_publ_contact_author_address
;
Department of Physics & Astronomy
Stony Brook University
Stony Brook, NY 11794-3800
;
_publ_contact_author_email peter.stephens@stonybrook.edu
_publ_contact_author_name 'Peter W. Stephens'
_publ_section_title
;
 The Tetracyanopyrazinide Dimer Dianion, [TCNP]22-. 2-Electron 8-Center
 Bonding
;
_journal_name_full 'Journal of the American Chemical Society'
_journal_page_first 9070
_journal_page_last 9075
_journal_paper_doi 10.1021/ja902790q
_journal_volume 131
_journal_year 2009
_chemical_formula_structural 'C20 H12 Cr N6'
_chemical_formula_sum 'C20 H12 Cr N6'
_chemical_formula_weight 388.3
_space_group_crystal_system monoclinic
_space_group_IT_number 14
_space_group_name_H-M_alt 'P 1 21/c 1'
_symmetry_space_group_name_Hall '-P 2ybc'
_symmetry_space_group_name_H-M 'P 1 21/c 1'
_cell_angle_alpha 90
_cell_angle_beta 95.327(1)
_cell_angle_gamma 90
_cell_formula_units_Z 4
_cell_length_a 9.3374(2)
_cell_length_b 10.8037(2)
_cell_length_c 17.3964(4)
_cell_measurement_temperature 296
_cell_volume 1747.34(6)
_computing_cell_refinement TOPAS
_computing_data_collection SPEC
_computing_molecular_graphics Mercury
_computing_structure_refinement TOPAS
_computing_structure_solution TOPAS
_diffrn_ambient_temperature 296
_diffrn_detector 'NaI scintillation counter'
_diffrn_detector_type Canberra
_diffrn_measurement_device_type 'Huber diffractometer'
_diffrn_radiation_monochromator 'Si(111) double reflection monochromator'
_diffrn_radiation_type synchrotron
_diffrn_radiation_wavelength 0.69862
_diffrn_source synchrotron
_exptl_absorpt_correction_type none
_pd_block_diffractogram_id TCMP_dimer_profile
_pd_char_colour 'dark purple'
_pd_instr_location
; 
X16C, National Synchrotron Light Source, Brookhaven National Laboratory
;
_pd_meas_2theta_range_inc 0.005
_pd_meas_2theta_range_max 35.000
_pd_meas_2theta_range_min 2.00
_pd_meas_number_of_points 6600
_pd_meas_scan_method step
_pd_proc_2theta_range_inc 0.005
_pd_proc_2theta_range_max 35.000
_pd_proc_2theta_range_min 4.000
_pd_proc_info_excluded_regions none
_pd_proc_ls_background_function
;
Chebyshev polynomial of 7th order plus one broad Lorentzian
;
_pd_proc_ls_pref_orient_corr none
_pd_proc_ls_profile_function
;
Simple_Axial_Model function in TOPAS
;
_pd_proc_ls_prof_R_factor 0.0525
_pd_proc_ls_prof_wR_expected 0.0287
_pd_proc_ls_prof_wR_factor 0.0675
_pd_proc_wavelength 0.69862
_pd_spec_mounting
;
glass capillary(nominal diameter 1mm)
;
_pd_spec_mount_mode transmission
_pd_spec_shape cylinder
_pd_spec_size_axial 8
_pd_spec_size_equat 1
_pd_spec_size_thick 1
_refine_ls_extinction_method none
_refine_ls_goodness_of_fit_all 2.355
_refine_ls_hydrogen_treatment constr
_refine_ls_number_parameters 78
_refine_ls_weighting_details 1/(sigma*sigma)
_refine_ls_weighting_scheme sigma
_cod_data_source_file ja902790q_si_001.cif
_cod_data_source_block CrBz2TCNP
_cod_database_code 4104626
_cod_database_fobs_code 4104626

loop_
_symmetry_equiv_pos_as_xyz
'-x, -y, -z'
'-x, y+1/2, -z+1/2'
'x, -y+1/2, z+1/2'
'x, y, z'

loop_
_atom_site_label
_atom_site_type_symbol
_atom_site_symmetry_multiplicity
_atom_site_fract_x
_atom_site_fract_y
_atom_site_fract_z
_atom_site_occupancy
_atom_site_B_iso_or_equiv
Cr1 Cr 4 0.35325(42) 0.43732(37) 0.82314(24) 1 4.53(10)
C1 C 4 0.4795(25) 0.4473(21) 0.7259(14) 1 4.80(18)
C2 C 4 0.3431(26) 0.5030(21) 0.7060(13) 1 4.80(18)
C6 C 4 0.5650(23) 0.4857(22) 0.7937(14) 1 4.80(18)
C5 C 4 0.5140(26) 0.5797(22) 0.8415(13) 1 4.80(18)
C3 C 4 0.2921(23) 0.5970(22) 0.7538(14) 1 4.80(18)
C4 C 4 0.3776(29) 0.6354(19) 0.8216(15) 1 4.80(18)
C7 C 4 0.2789(28) 0.2494(22) 0.8096(14) 1 4.80(18)
C8 C 4 0.1590(25) 0.3290(24) 0.8152(15) 1 4.80(18)
C12 C 4 0.3978(26) 0.2536(21) 0.8669(16) 1 4.80(18)
C11 C 4 0.3969(26) 0.3376(23) 0.9298(14) 1 4.80(18)
C9 C 4 0.1581(23) 0.4129(21) 0.8782(15) 1 4.80(18)
C10 C 4 0.2771(27) 0.4172(23) 0.9355(13) 1 4.80(18)
H1 H 4 0.515(20) 0.381(15) 0.692(10) 1 4.80(18)
H2 H 4 0.283(18) 0.476(15) 0.6583(94) 1 4.80(18)
H3 H 4 0.196(18) 0.636(16) 0.740(10) 1 4.80(18)
H4 H 4 0.342(21) 0.701(14) 0.855(11) 1 4.80(18)
H5 H 4 0.574(18) 0.607(15) 0.889(10) 1 4.80(18)
H6 H 4 0.661(17) 0.447(17) 0.8078(96) 1 4.80(18)
H7 H 4 0.280(20) 0.190(17) 0.765(11) 1 4.80(18)
H8 H 4 0.075(18) 0.326(14) 0.775(10) 1 4.80(18)
H9 H 4 0.074(17) 0.469(17) 0.8822(97) 1 4.80(18)
H10 H 4 0.276(21) 0.476(16) 0.980(10) 1 4.80(18)
H11 H 4 0.481(18) 0.341(17) 0.970(10) 1 4.80(18)
H12 H 4 0.482(18) 0.198(16) 0.863(11) 1 4.80(18)
N1 N 4 1.0127(17) 0.6019(17) 0.60572(99) 1 4.38(17)
C13 C 4 0.9031(24) 0.5233(19) 0.6004(13) 1 4.38(17)
C14 C 4 0.7968(22) 0.5194(20) 0.5338(14) 1 4.38(17)
N2 N 4 0.8016(18) 0.5941(15) 0.4736(10) 1 4.38(17)
C15 C 4 0.9113(26) 0.6726(18) 0.4789(13) 1 4.38(17)
C16 C 4 1.0177(25) 0.6765(19) 0.5455(14) 1 4.38(17)
C17 C 4 0.8858(20) 0.4450(23) 0.6647(12) 1 4.38(17)
N3 N 4 0.8719(17) 0.3822(15) 0.71621(91) 1 4.38(17)
C18 C 4 0.6775(22) 0.4373(21) 0.5344(12) 1 4.38(17)
N4 N 4 0.5821(18) 0.3715(15) 0.53489(98) 1 4.38(17)
C19 C 4 0.9193(23) 0.7606(20) 0.4185(13) 1 4.38(17)
N5 N 4 0.9258(18) 0.8311(15) 0.37015(90) 1 4.38(17)
C20 C 4 1.1276(25) 0.7683(19) 0.5488(12) 1 4.38(17)
N6 N 4 1.2156(18) 0.8418(16) 0.55147(95) 1 4.38(17)
